data_7153244
loop_
_publ_author_name
'Basurto, Sara'
'Miguel, Daniel'
'Moreno, Daniel'
'Neo, Ana G.'
'Quesada, Roberto'
'Torroba, Tom\'as'

_publ_section_title
;
 Simple 1-dicyanomethylene-2-chloro-3-aminoindene push-pull chromophores:
 applications in cation and anion sensing.
;
_journal_issue 3
_journal_name_full 'Organic &amp; biomolecular chemistry'
_journal_page_first 552
_journal_page_last 558
_journal_paper_doi 10.1039/b916700e
_journal_volume 8
_journal_year 2010
_chemical_formula_sum 'C20 H22 Cl N3'
_chemical_formula_weight 339.86
_chemical_name_systematic
;
?
;
_space_group_IT_number 2
_symmetry_cell_setting triclinic
_symmetry_space_group_name_Hall '-P 1'
_symmetry_space_group_name_H-M 'P -1'
_atom_sites_solution_hydrogens geom
_atom_sites_solution_primary direct
_atom_sites_solution_secondary difmap
_audit_creation_method SHELXL-97
_cell_angle_alpha 92.955(4)
_cell_angle_beta 97.382(4)
_cell_angle_gamma 108.536(4)
_cell_formula_units_Z 2
_cell_length_a 8.3304(16)
_cell_length_b 9.1897(18)
_cell_length_c 13.096(3)
_cell_measurement_temperature 293(2)
_cell_volume 938.1(3)
_computing_cell_refinement 'Bruker SMART'
_computing_data_collection 'Bruker SMART'
_computing_data_reduction 'Bruker SHELXTL'
_computing_molecular_graphics 'Bruker SHELXTL'
_computing_publication_material 'Bruker SHELXTL'
_computing_structure_refinement 'SHELXL-97 (Sheldrick, 1997)'
_computing_structure_solution 'SHELXS-97 (Sheldrick, 1990)'
_diffrn_ambient_temperature 293(2)
_diffrn_measured_fraction_theta_full 0.983
_diffrn_measured_fraction_theta_max 0.983
_diffrn_measurement_device_type 'CCD area detector'
_diffrn_measurement_method 'phi and omega scans'
_diffrn_radiation_monochromator graphite
_diffrn_radiation_source 'fine-focus sealed tube'
_diffrn_radiation_type MoK\a
_diffrn_radiation_wavelength 0.71073
_diffrn_reflns_av_R_equivalents 0.0248
_diffrn_reflns_av_sigmaI/netI 0.0464
_diffrn_reflns_limit_h_max 9
_diffrn_reflns_limit_h_min -9
_diffrn_reflns_limit_k_max 8
_diffrn_reflns_limit_k_min -10
_diffrn_reflns_limit_l_max 12
_diffrn_reflns_limit_l_min -14
_diffrn_reflns_number 4227
_diffrn_reflns_theta_full 23.33
_diffrn_reflns_theta_max 23.33
_diffrn_reflns_theta_min 1.58
_exptl_absorpt_coefficient_mu 0.209
_exptl_absorpt_correction_T_max 1.000000
_exptl_absorpt_correction_T_min 0.627933
_exptl_absorpt_correction_type multi-scan
_exptl_absorpt_process_details SADABS
_exptl_crystal_colour PURPLE_BLACK
_exptl_crystal_density_diffrn 1.203
_exptl_crystal_density_method 'not measured'
_exptl_crystal_description PRISM
_exptl_crystal_F_000 360
_exptl_crystal_size_max 0.31
_exptl_crystal_size_mid 0.13
_exptl_crystal_size_min 0.09
_refine_diff_density_max 0.477
_refine_diff_density_min -0.403
_refine_diff_density_rms 0.052
_refine_ls_extinction_method none
_refine_ls_goodness_of_fit_ref 1.038
_refine_ls_hydrogen_treatment constr
_refine_ls_matrix_type full
_refine_ls_number_parameters 221
_refine_ls_number_reflns 2673
_refine_ls_number_restraints 0
_refine_ls_restrained_S_all 1.038
_refine_ls_R_factor_all 0.0874
_refine_ls_R_factor_gt 0.0635
_refine_ls_shift/su_max 0.000
_refine_ls_shift/su_mean 0.000
_refine_ls_structure_factor_coef Fsqd
_refine_ls_weighting_details 'calc w=1/[\s^2^(Fo^2^)+(0.1156P)^2^+0.0000P] where P=(Fo^2^+2Fc^2^)/3'
_refine_ls_weighting_scheme calc
_refine_ls_wR_factor_gt 0.1733
_refine_ls_wR_factor_ref 0.1891
_reflns_number_gt 1797
_reflns_number_total 2673
_reflns_threshold_expression >2sigma(I)
_cod_data_source_file b916700e.txt
_cod_data_source_block neo163am
_cod_depositor_comments
;
The following automatic conversions were performed:

'_symmetry_cell_setting' value 'Triclinic' changed to 'triclinic'
according to /home/saulius/struct/CIF-dictionaries/cif_core.dic
dictionary named 'cif_core.dic' version 2.4.2 from 2011-04-26.

Automatic conversion script
Id: cif_fix_values 1891 2012-01-12 08:04:46Z andrius 
;
_cod_original_sg_symbol_H-M P-1
_cod_database_code 7153244

loop_
_symmetry_equiv_pos_as_xyz
'x, y, z'
'-x, -y, -z'

loop_
_atom_site_label
_atom_site_type_symbol
_atom_site_fract_x
_atom_site_fract_y
_atom_site_fract_z
_atom_site_U_iso_or_equiv
_atom_site_adp_type
_atom_site_occupancy
_atom_site_symmetry_multiplicity
_atom_site_calc_flag
_atom_site_refinement_flags
Cl1 Cl 0.40402(12) 0.95493(11) 0.10685(8) 0.0724(4) Uani 1 1 d .
N1 N 0.1321(4) 0.7328(3) 0.2319(2) 0.0567(8) Uani 1 1 d .
N2 N 0.7378(5) 1.4628(5) 0.4256(3) 0.1031(14) Uani 1 1 d .
N3 N 0.7019(6) 1.3124(5) 0.1181(3) 0.1079(15) Uani 1 1 d .
C1 C 0.3551(4) 0.9824(4) 0.2289(3) 0.0514(9) Uani 1 1 d .
C2 C 0.2427(4) 0.8696(4) 0.2749(3) 0.0494(9) Uani 1 1 d .
C3 C 0.2551(4) 0.9319(4) 0.3837(3) 0.0489(9) Uani 1 1 d .
C4 C 0.1596(5) 0.8780(4) 0.4607(3) 0.0582(10) Uani 1 1 d .
H4 H 0.0758 0.7812 0.4508 0.070 Uiso 1 1 calc R
C5 C 0.1906(5) 0.9704(5) 0.5531(3) 0.0634(10) Uani 1 1 d .
H5 H 0.1290 0.9340 0.6061 0.076 Uiso 1 1 calc R
C6 C 0.3099(5) 1.1135(5) 0.5670(3) 0.0667(10) Uani 1 1 d .
H6 H 0.3294 1.1731 0.6298 0.080 Uiso 1 1 calc R
C7 C 0.4036(5) 1.1726(4) 0.4889(3) 0.0594(10) Uani 1 1 d .
H7 H 0.4822 1.2719 0.4982 0.071 Uiso 1 1 calc R
C8 C 0.3774(4) 1.0810(4) 0.3980(3) 0.0487(8) Uani 1 1 d .
C9 C 0.4472(4) 1.1135(4) 0.2994(3) 0.0502(9) Uani 1 1 d .
C10 C 0.5768(4) 1.2411(4) 0.2849(3) 0.0577(9) Uani 1 1 d .
C11 C 0.6632(5) 1.3621(5) 0.3649(4) 0.0700(11) Uani 1 1 d .
C12 C 0.6402(5) 1.2739(5) 0.1891(3) 0.0709(11) Uani 1 1 d .
C21 C 0.0986(5) 0.5951(4) 0.2898(3) 0.0624(10) Uani 1 1 d .
H21A H -0.0237 0.5506 0.2899 0.075 Uiso 1 1 calc R
H21B H 0.1539 0.6256 0.3610 0.075 Uiso 1 1 calc R
C22 C 0.1643(5) 0.4745(4) 0.2428(3) 0.0675(11) Uani 1 1 d .
H22 H 0.1067 0.4444 0.1711 0.081 Uiso 1 1 calc R
C23 C 0.1152(7) 0.3327(5) 0.3030(4) 0.0992(16) Uani 1 1 d .
H23A H 0.1695 0.3603 0.3737 0.149 Uiso 1 1 calc R
H23B H 0.1521 0.2539 0.2726 0.149 Uiso 1 1 calc R
H23C H -0.0069 0.2949 0.3004 0.149 Uiso 1 1 calc R
C24 C 0.3548(6) 0.5373(5) 0.2418(4) 0.0981(16) Uani 1 1 d .
H24A H 0.3800 0.6241 0.2017 0.147 Uiso 1 1 calc R
H24B H 0.3923 0.4586 0.2118 0.147 Uiso 1 1 calc R
H24C H 0.4133 0.5693 0.3114 0.147 Uiso 1 1 calc R
C31 C 0.0402(5) 0.7106(4) 0.1258(3) 0.0623(10) Uani 1 1 d .
H31A H 0.1231 0.7466 0.0793 0.075 Uiso 1 1 calc R
H31B H -0.0174 0.6011 0.1068 0.075 Uiso 1 1 calc R
C32 C -0.0830(13) 0.7883(11) 0.1113(5) 0.202(5) Uani 1 1 d .
H32 H -0.0043 0.8904 0.1029 0.243 Uiso 1 1 calc R
C33 C -0.1771(15) 0.7483(12) -0.0007(6) 0.268(7) Uani 1 1 d .
H33A H -0.1001 0.7330 -0.0456 0.402 Uiso 1 1 calc R
H33B H -0.2164 0.8313 -0.0216 0.402 Uiso 1 1 calc R
H33C H -0.2733 0.6556 -0.0048 0.402 Uiso 1 1 calc R
C34 C -0.1664(9) 0.8313(12) 0.1750(5) 0.181(4) Uani 1 1 d .
H34A H -0.2762 0.7537 0.1723 0.271 Uiso 1 1 calc R
H34B H -0.1820 0.9264 0.1570 0.271 Uiso 1 1 calc R
H34C H -0.1038 0.8464 0.2437 0.271 Uiso 1 1 calc R

loop_
_atom_site_aniso_label
_atom_site_aniso_U_11
_atom_site_aniso_U_22
_atom_site_aniso_U_33
_atom_site_aniso_U_23
_atom_site_aniso_U_13
_atom_site_aniso_U_12
Cl1 0.0803(7) 0.0809(8) 0.0533(7) 0.0014(5) 0.0260(5) 0.0172(5)
N1 0.0626(18) 0.0558(19) 0.0500(19) 0.0054(14) 0.0078(15) 0.0175(14)
N2 0.107(3) 0.089(3) 0.085(3) -0.005(2) 0.016(2) -0.006(2)
N3 0.118(3) 0.105(3) 0.073(3) 0.011(2) 0.034(3) -0.010(2)
C1 0.053(2) 0.061(2) 0.043(2) 0.0087(17) 0.0129(17) 0.0203(17)
C2 0.0486(19) 0.052(2) 0.050(2) 0.0026(17) 0.0047(16) 0.0201(16)
C3 0.0513(19) 0.056(2) 0.045(2) 0.0057(16) 0.0092(16) 0.0250(16)
C4 0.059(2) 0.060(2) 0.059(3) 0.0072(19) 0.0161(19) 0.0210(17)
C5 0.070(2) 0.077(3) 0.051(2) 0.006(2) 0.023(2) 0.030(2)
C6 0.077(3) 0.077(3) 0.049(2) -0.002(2) 0.013(2) 0.028(2)
C7 0.064(2) 0.059(2) 0.052(2) -0.0019(18) 0.0054(19) 0.0195(17)
C8 0.0501(19) 0.054(2) 0.045(2) 0.0060(16) 0.0057(16) 0.0221(16)
C9 0.053(2) 0.054(2) 0.047(2) 0.0075(17) 0.0058(17) 0.0231(17)
C10 0.055(2) 0.061(2) 0.054(2) 0.0085(18) 0.0070(18) 0.0154(18)
C11 0.069(3) 0.067(3) 0.062(3) 0.009(2) 0.015(2) 0.004(2)
C12 0.073(3) 0.068(3) 0.062(3) 0.009(2) 0.013(2) 0.007(2)
C21 0.073(2) 0.051(2) 0.062(3) 0.0112(18) 0.016(2) 0.0164(18)
C22 0.075(3) 0.057(2) 0.069(3) -0.0001(19) 0.002(2) 0.0235(19)
C23 0.120(4) 0.069(3) 0.111(4) 0.012(3) 0.001(3) 0.041(3)
C24 0.083(3) 0.092(3) 0.126(5) -0.006(3) 0.015(3) 0.040(3)
C31 0.070(2) 0.058(2) 0.052(2) 0.0011(18) 0.0088(19) 0.0126(18)
C32 0.298(10) 0.290(10) 0.083(5) -0.085(5) -0.089(6) 0.246(9)
C33 0.412(16) 0.345(12) 0.117(6) -0.108(7) -0.146(8) 0.314(13)
C34 0.125(5) 0.368(12) 0.095(5) -0.022(6) 0.005(4) 0.156(7)

loop_
_atom_type_symbol
_atom_type_description
_atom_type_scat_dispersion_real
_atom_type_scat_dispersion_imag
_atom_type_scat_source
C C 0.0033 0.0016 'International Tables Vol C Tables 4.2.6.8 and 6.1.1.4'
H H 0.0000 0.0000 'International Tables Vol C Tables 4.2.6.8 and 6.1.1.4'
N N 0.0061 0.0033 'International Tables Vol C Tables 4.2.6.8 and 6.1.1.4'
Cl Cl 0.1484 0.1585 'International Tables Vol C Tables 4.2.6.8 and 6.1.1.4'

loop_
_geom_angle_atom_site_label_1
_geom_angle_atom_site_label_2
_geom_angle_atom_site_label_3
_geom_angle
C2 N1 C31 122.6(3)
C2 N1 C21 121.0(3)
C31 N1 C21 116.4(3)
C2 C1 C9 112.0(3)
C2 C1 Cl1 123.8(3)
C9 C1 Cl1 123.3(3)
N1 C2 C1 128.8(3)
N1 C2 C3 124.2(3)
C1 C2 C3 106.8(3)
C4 C3 C8 120.0(3)
C4 C3 C2 132.0(3)
C8 C3 C2 107.5(3)
C3 C4 C5 118.9(3)
C6 C5 C4 120.8(4)
C5 C6 C7 121.2(4)
C8 C7 C6 118.6(3)
C7 C8 C3 120.3(3)
C7 C8 C9 131.3(3)
C3 C8 C9 108.1(3)
C10 C9 C1 129.0(3)
C10 C9 C8 125.6(3)
C1 C9 C8 105.4(3)
C9 C10 C11 122.9(3)
C9 C10 C12 125.4(4)
C11 C10 C12 111.7(3)
N2 C11 C10 176.5(4)
N3 C12 C10 173.4(4)
N1 C21 C22 111.8(3)
C24 C22 C21 111.5(3)
C24 C22 C23 112.0(4)
C21 C22 C23 108.4(4)
C32 C31 N1 114.2(4)
C34 C32 C31 131.0(7)
C34 C32 C33 114.4(7)
C31 C32 C33 109.0(5)

loop_
_geom_bond_atom_site_label_1
_geom_bond_atom_site_label_2
_geom_bond_distance
Cl1 C1 1.724(3)
N1 C2 1.343(4)
N1 C31 1.468(5)
N1 C21 1.477(4)
N2 C11 1.143(5)
N3 C12 1.139(5)
C1 C2 1.381(4)
C1 C9 1.417(5)
C2 C3 1.487(5)
C3 C4 1.379(5)
C3 C8 1.410(5)
C4 C5 1.388(5)
C5 C6 1.359(5)
C6 C7 1.394(5)
C7 C8 1.374(5)
C8 C9 1.488(5)
C9 C10 1.360(5)
C10 C11 1.424(6)
C10 C12 1.432(6)
C21 C22 1.519(5)
C22 C24 1.508(6)
C22 C23 1.529(6)
C31 C32 1.425(7)
C32 C34 1.274(9)
C32 C33 1.539(8)
